data_4032790
loop_
_publ_author_name
'Huang, Adrian'
'Wo, Kellie'
'Lee, So Yeun Christine'
'Kneitschel, Nika'
'Chang, Jennifer'
'Zhu, Kathleen'
'Mello, Tatsiana'
'Bancroft, Laura'
'Norman, Natalie J.'
'Zheng, Shao-Liang'

_publ_section_title
;
 Regioselective Synthesis, NMR, and Crystallographic Analysis of
 N1-Substituted Pyrazoles.
;
_journal_issue 17
_journal_name_full 'The Journal of organic chemistry'
_journal_page_first 8864
_journal_page_last 8872
_journal_paper_doi 10.1021/acs.joc.7b01006
_journal_volume 82
_journal_year 2017
_chemical_formula_sum 'C11 H11 N3 O2'
_chemical_formula_weight 217.23
_chemical_name_systematic
; 
 ? 
;
_space_group_IT_number 61
_symmetry_cell_setting orthorhombic
_symmetry_space_group_name_Hall '-P 2ac 2ab'
_symmetry_space_group_name_H-M 'P b c a'
_atom_sites_solution_hydrogens geom
_atom_sites_solution_primary direct
_atom_sites_solution_secondary difmap
_audit_creation_method SHELXL-97
_cell_angle_alpha 90.00
_cell_angle_beta 90.00
_cell_angle_gamma 90.00
_cell_formula_units_Z 8
_cell_length_a 11.0134(6)
_cell_length_b 9.5835(5)
_cell_length_c 19.5390(10)
_cell_measurement_reflns_used 6235
_cell_measurement_temperature 100(2)
_cell_measurement_theta_max 27.1
_cell_measurement_theta_min 2.78
_cell_volume 2062.28(19)
_computing_cell_refinement 'SAINT 8.30C (Bruker-AXS, 2014)'
_computing_data_collection 'APEX2 v2014.3.0 (Bruker-AXS, 2014)'
_computing_data_reduction 'SAINT 8.30C (Bruker-AXS, 2014)'
_computing_molecular_graphics 'Bruker SHELXTL (Sheldrick, 2008)'
_computing_publication_material 'Bruker SHELXTL (Sheldrick, 2008)'
_computing_structure_refinement 'SHELXL-97 (Sheldrick, 2008)'
_computing_structure_solution 'SHELXS-97 (Sheldrick, 2008)'
_diffrn_ambient_temperature 100(2)
_diffrn_measured_fraction_theta_full 0.999
_diffrn_measured_fraction_theta_max 0.999
_diffrn_measurement_device_type
;
Bruker D8 goniometer with CCD area detector  
;
_diffrn_measurement_method 'omega and phi scans'
_diffrn_radiation_monochromator graphite
_diffrn_radiation_source 'fine-focus sealed tube'
_diffrn_radiation_type MoK\a
_diffrn_radiation_wavelength 0.71073
_diffrn_reflns_av_R_equivalents 0.0321
_diffrn_reflns_av_sigmaI/netI 0.0229
_diffrn_reflns_limit_h_max 12
_diffrn_reflns_limit_h_min -14
_diffrn_reflns_limit_k_max 12
_diffrn_reflns_limit_k_min -12
_diffrn_reflns_limit_l_max 24
_diffrn_reflns_limit_l_min -25
_diffrn_reflns_number 13722
_diffrn_reflns_theta_full 27.11
_diffrn_reflns_theta_max 27.11
_diffrn_reflns_theta_min 2.08
_exptl_absorpt_coefficient_mu 0.100
_exptl_absorpt_correction_T_max 0.9901
_exptl_absorpt_correction_T_min 0.9765
_exptl_absorpt_correction_type multi-scan
_exptl_absorpt_process_details SADABS
_exptl_crystal_colour colorless
_exptl_crystal_density_diffrn 1.399
_exptl_crystal_density_method 'not measured'
_exptl_crystal_description block
_exptl_crystal_F_000 912
_exptl_crystal_size_max 0.24
_exptl_crystal_size_mid 0.18
_exptl_crystal_size_min 0.10
_refine_diff_density_max 0.241
_refine_diff_density_min -0.253
_refine_diff_density_rms 0.044
_refine_ls_extinction_method none
_refine_ls_goodness_of_fit_ref 1.045
_refine_ls_hydrogen_treatment constr
_refine_ls_matrix_type full
_refine_ls_number_parameters 145
_refine_ls_number_reflns 2273
_refine_ls_number_restraints 0
_refine_ls_restrained_S_all 1.045
_refine_ls_R_factor_all 0.0446
_refine_ls_R_factor_gt 0.0346
_refine_ls_shift/su_max 0.000
_refine_ls_shift/su_mean 0.000
_refine_ls_structure_factor_coef Fsqd
_refine_ls_weighting_details 'calc w=1/[\s^2^(Fo^2^)+(0.0415P)^2^+0.7680P] where P=(Fo^2^+2Fc^2^)/3'
_refine_ls_weighting_scheme calc
_refine_ls_wR_factor_gt 0.0827
_refine_ls_wR_factor_ref 0.0891
_reflns_number_gt 1884
_reflns_number_total 2273
_reflns_threshold_expression >2sigma(I)
_cod_data_source_file jo7b01006_si_001.cif
_cod_data_source_block LB-8
_cod_depositor_comments
;
The following automatic conversions were performed:

'_symmetry_cell_setting' value 'Orthorhombic' changed to
'orthorhombic' according to
/home/data/users/saulius/crontab/automatic-downloads/current/ACS/lib/dictionaries/cif_core.dic
dictionary named 'cif_core.dic' version 2.4.2 from 2011-04-26.

Automatic conversion script
Id: cif_fix_values 4973 2017-02-22 13:04:09Z antanas 
;
_cod_original_sg_symbol_H-M Pbca
_cod_database_code 4032790

loop_
_symmetry_equiv_pos_as_xyz
'x, y, z'
'-x+1/2, -y, z+1/2'
'-x, y+1/2, -z+1/2'
'x+1/2, -y+1/2, -z'
'-x, -y, -z'
'x-1/2, y, -z-1/2'
'x, -y-1/2, z-1/2'
'-x-1/2, y-1/2, z'

loop_
_atom_site_label
_atom_site_type_symbol
_atom_site_fract_x
_atom_site_fract_y
_atom_site_fract_z
_atom_site_U_iso_or_equiv
_atom_site_adp_type
_atom_site_occupancy
_atom_site_symmetry_multiplicity
_atom_site_calc_flag
_atom_site_refinement_flags
C1 C 0.40366(11) 0.21477(12) 0.48404(6) 0.0151(3) Uani 1 1 d .
C2 C 0.51926(12) 0.27175(13) 0.47983(7) 0.0189(3) Uani 1 1 d .
H2 H 0.5907 0.2453 0.5038 0.023 Uiso 1 1 calc R
C3 C 0.50438(11) 0.37584(13) 0.43234(7) 0.0186(3) Uani 1 1 d .
H3 H 0.5656 0.4376 0.4164 0.022 Uiso 1 1 calc R
C4 C 0.32942(11) 0.47417(12) 0.36538(6) 0.0173(3) Uani 1 1 d .
H4A H 0.3900 0.5047 0.3311 0.021 Uiso 1 1 calc R
H4B H 0.3034 0.5575 0.3915 0.021 Uiso 1 1 calc R
C5 C 0.22027(11) 0.41268(13) 0.32860(7) 0.0184(3) Uani 1 1 d .
H5A H 0.2452 0.3287 0.3027 0.022 Uiso 1 1 calc R
H5B H 0.1580 0.3845 0.3624 0.022 Uiso 1 1 calc R
C6 C 0.16762(11) 0.51983(12) 0.28011(6) 0.0155(3) Uani 1 1 d .
C7 C 0.06842(11) 0.60099(13) 0.29909(6) 0.0165(3) Uani 1 1 d .
H7 H 0.0314 0.5869 0.3424 0.020 Uiso 1 1 calc R
C8 C 0.02307(11) 0.70243(12) 0.25522(7) 0.0187(3) Uani 1 1 d .
H8 H -0.0448 0.7571 0.2687 0.022 Uiso 1 1 calc R
C9 C 0.07652(12) 0.72410(13) 0.19187(6) 0.0195(3) Uani 1 1 d .
H9 H 0.0454 0.7934 0.1619 0.023 Uiso 1 1 calc R
C10 C 0.17558(12) 0.64423(13) 0.17243(6) 0.0204(3) Uani 1 1 d .
H10 H 0.2127 0.6592 0.1291 0.025 Uiso 1 1 calc R
C11 C 0.22070(12) 0.54249(13) 0.21609(6) 0.0184(3) Uani 1 1 d .
H11 H 0.2883 0.4877 0.2023 0.022 Uiso 1 1 calc R
N1 N 0.32149(9) 0.27557(10) 0.44387(5) 0.0154(2) Uani 1 1 d .
N2 N 0.38664(9) 0.37446(10) 0.41241(5) 0.0151(2) Uani 1 1 d .
N3 N 0.36706(9) 0.09842(10) 0.52597(5) 0.0159(2) Uani 1 1 d .
O1 O 0.44392(8) 0.05067(9) 0.56536(4) 0.0214(2) Uani 1 1 d .
O2 O 0.26348(8) 0.05278(10) 0.52096(5) 0.0253(2) Uani 1 1 d .

loop_
_atom_site_aniso_label
_atom_site_aniso_U_11
_atom_site_aniso_U_22
_atom_site_aniso_U_33
_atom_site_aniso_U_23
_atom_site_aniso_U_13
_atom_site_aniso_U_12
C1 0.0181(6) 0.0137(5) 0.0136(6) -0.0007(4) -0.0004(5) 0.0023(4)
C2 0.0175(6) 0.0182(6) 0.0210(6) -0.0002(5) -0.0050(5) 0.0011(5)
C3 0.0148(6) 0.0188(6) 0.0223(6) 0.0009(5) -0.0024(5) -0.0019(5)
C4 0.0186(6) 0.0147(5) 0.0187(6) 0.0054(5) -0.0023(5) -0.0009(5)
C5 0.0171(6) 0.0155(6) 0.0226(6) 0.0058(5) -0.0043(5) -0.0013(5)
C6 0.0151(6) 0.0126(5) 0.0187(6) 0.0015(5) -0.0044(5) -0.0036(4)
C7 0.0161(6) 0.0184(6) 0.0151(6) 0.0017(5) -0.0009(5) -0.0036(5)
C8 0.0155(6) 0.0172(6) 0.0235(6) 0.0015(5) -0.0027(5) 0.0010(5)
C9 0.0217(7) 0.0173(6) 0.0196(6) 0.0063(5) -0.0069(5) -0.0023(5)
C10 0.0238(7) 0.0230(6) 0.0145(6) 0.0013(5) -0.0001(5) -0.0048(5)
C11 0.0182(6) 0.0174(6) 0.0197(6) -0.0013(5) -0.0001(5) 0.0004(5)
N1 0.0165(5) 0.0140(5) 0.0158(5) 0.0023(4) 0.0010(4) 0.0005(4)
N2 0.0156(5) 0.0142(5) 0.0155(5) 0.0026(4) -0.0009(4) -0.0008(4)
N3 0.0203(5) 0.0146(5) 0.0127(5) -0.0002(4) 0.0003(4) 0.0047(4)
O1 0.0302(5) 0.0195(4) 0.0144(4) 0.0019(3) -0.0060(4) 0.0068(4)
O2 0.0197(5) 0.0254(5) 0.0307(5) 0.0106(4) 0.0026(4) -0.0014(4)

loop_
_atom_type_symbol
_atom_type_description
_atom_type_scat_dispersion_real
_atom_type_scat_dispersion_imag
_atom_type_scat_source
C C 0.0033 0.0016 'International Tables Vol C Tables 4.2.6.8 and 6.1.1.4'
H H 0.0000 0.0000 'International Tables Vol C Tables 4.2.6.8 and 6.1.1.4'
N N 0.0061 0.0033 'International Tables Vol C Tables 4.2.6.8 and 6.1.1.4'
O O 0.0106 0.0060 'International Tables Vol C Tables 4.2.6.8 and 6.1.1.4'

loop_
_geom_angle_atom_site_label_1
_geom_angle_atom_site_label_2
_geom_angle_atom_site_label_3
_geom_angle
N1 C1 C2 114.59(11)
N1 C1 N3 118.91(11)
C2 C1 N3 126.49(11)
C3 C2 C1 102.51(11)
C3 C2 H2 128.7
C1 C2 H2 128.7
N2 C3 C2 107.56(11)
N2 C3 H3 126.2
C2 C3 H3 126.2
N2 C4 C5 112.54(10)
N2 C4 H4A 109.1
C5 C4 H4A 109.1
N2 C4 H4B 109.1
C5 C4 H4B 109.1
H4A C4 H4B 107.8
C6 C5 C4 109.64(10)
C6 C5 H5A 109.7
C4 C5 H5A 109.7
C6 C5 H5B 109.7
C4 C5 H5B 109.7
H5A C5 H5B 108.2
C7 C6 C11 118.69(11)
C7 C6 C5 120.90(11)
C11 C6 C5 120.38(11)
C8 C7 C6 120.61(11)
C8 C7 H7 119.7
C6 C7 H7 119.7
C9 C8 C7 120.21(12)
C9 C8 H8 119.9
C7 C8 H8 119.9
C10 C9 C8 119.75(11)
C10 C9 H9 120.1
C8 C9 H9 120.1
C9 C10 C11 120.11(12)
C9 C10 H10 119.9
C11 C10 H10 119.9
C10 C11 C6 120.64(12)
C10 C11 H11 119.7
C6 C11 H11 119.7
C1 N1 N2 102.48(10)
N1 N2 C3 112.85(10)
N1 N2 C4 121.22(10)
C3 N2 C4 125.79(10)
O2 N3 O1 123.83(10)
O2 N3 C1 119.41(10)
O1 N3 C1 116.76(10)

loop_
_geom_bond_atom_site_label_1
_geom_bond_atom_site_label_2
_geom_bond_distance
C1 N1 1.3321(15)
C1 C2 1.3877(18)
C1 N3 1.4412(15)
C2 C3 1.3721(17)
C2 H2 0.9500
C3 N2 1.3540(16)
C3 H3 0.9500
C4 N2 1.4679(15)
C4 C5 1.5195(17)
C4 H4A 0.9900
C4 H4B 0.9900
C5 C6 1.5127(16)
C5 H5A 0.9900
C5 H5B 0.9900
C6 C7 1.3915(17)
C6 C11 1.3976(17)
C7 C8 1.3888(17)
C7 H7 0.9500
C8 C9 1.3863(18)
C8 H8 0.9500
C9 C10 1.3857(19)
C9 H9 0.9500
C10 C11 1.3876(18)
C10 H10 0.9500
C11 H11 0.9500
N1 N2 1.3382(14)
N3 O2 1.2257(14)
N3 O1 1.2322(13)

loop_
_geom_torsion_atom_site_label_1
_geom_torsion_atom_site_label_2
_geom_torsion_atom_site_label_3
_geom_torsion_atom_site_label_4
_geom_torsion
N1 C1 C2 C3 -0.34(15)
N3 C1 C2 C3 178.75(11)
C1 C2 C3 N2 0.13(13)
N2 C4 C5 C6 -178.86(10)
C4 C5 C6 C7 -97.52(13)
C4 C5 C6 C11 80.23(14)
C11 C6 C7 C8 0.03(18)
C5 C6 C7 C8 177.82(11)
C6 C7 C8 C9 -0.10(18)
C7 C8 C9 C10 -0.07(19)
C8 C9 C10 C11 0.32(19)
C9 C10 C11 C6 -0.39(19)
C7 C6 C11 C10 0.21(18)
C5 C6 C11 C10 -177.59(11)
C2 C1 N1 N2 0.40(14)
N3 C1 N1 N2 -178.77(10)
C1 N1 N2 C3 -0.30(13)
C1 N1 N2 C4 -176.32(10)
C2 C3 N2 N1 0.11(14)
C2 C3 N2 C4 175.91(11)
C5 C4 N2 N1 -30.53(15)
C5 C4 N2 C3 153.99(12)
N1 C1 N3 O2 4.17(16)
C2 C1 N3 O2 -174.88(12)
N1 C1 N3 O1 -175.76(10)
C2 C1 N3 O1 5.18(17)
